data_2104397
loop_
_publ_author_name
'Collet, Eric'
'Boillot, Marie-Laure'
'Hebert, Johan'
'Moisan, Nicolas'
'Servol, Marina'
'Lorenc, Maciej'
'Toupet, Lo\"ic'
'Buron-Le Cointe, Marylise'
'Tissot, Antoine'
'Sainton, Joelle'

_publ_section_title
;
 Polymorphism in the spin-crossover ferric complexes
 [(TPA)Fe^III^(TCC)]PF~6~
;
_journal_coeditor_code OG5037
_journal_issue 4
_journal_name_full 'Acta Crystallographica Section B'
_journal_page_first 474
_journal_page_last 480
_journal_paper_doi 10.1107/S0108768109021508
_journal_volume 65
_journal_year 2009
_chemical_formula_sum 'C24 H18 Cl4 F6 Fe N4 O2 P'
_chemical_formula_weight 737.04
_chemical_name_systematic
;
 ?
;
_space_group_IT_number 14
_symmetry_cell_setting monoclinic
_symmetry_space_group_name_Hall '-P 2yab'
_symmetry_space_group_name_H-M 'P 1 21/a 1'
_atom_sites_solution_hydrogens geom
_atom_sites_solution_primary direct
_atom_sites_solution_secondary difmap
_audit_creation_method SHELXL-97
_cell_angle_alpha 90.00
_cell_angle_beta 91.942(2)
_cell_angle_gamma 90.00
_cell_formula_units_Z 4
_cell_length_a 8.4250(2)
_cell_length_b 35.9730(8)
_cell_length_c 9.0586(2)
_cell_measurement_temperature 80(2)
_cell_volume 2743.84(11)
_computing_cell_refinement 'CrysAlis RED, Oxford Diffraction Ltd.,Version 1.171.26'
_computing_data_collection 'CrysAlis CCD, Oxford Diffraction Ltd.,Version 1.171.26'
_computing_data_reduction 'CrysAlis RED, Oxford Diffraction Ltd.,Version 1.171.26'
_computing_molecular_graphics 'PLATON_(Spek, 1998)'
_computing_publication_material 'SHELXL-97 (Sheldrick, 1997)'
_computing_structure_refinement 'SHELXL-97 (Sheldrick, 1997)'
_computing_structure_solution 'SIR-97_(Altomare & al., 1998)'
_diffrn_ambient_temperature 80(2)
_diffrn_detector_area_resol_mean 19.64
_diffrn_measured_fraction_theta_full 0.998
_diffrn_measured_fraction_theta_max 0.998
_diffrn_measurement_device_type 'CCD Saphire 3 Xcalibur'
_diffrn_measurement_method 'omega scan'
_diffrn_radiation_monochromator graphite
_diffrn_radiation_source 'fine-focus sealed tube'
_diffrn_radiation_type MoK\a
_diffrn_radiation_wavelength 0.71069
_diffrn_reflns_av_R_equivalents 0.0401
_diffrn_reflns_av_sigmaI/netI 0.0289
_diffrn_reflns_limit_h_max 10
_diffrn_reflns_limit_h_min -10
_diffrn_reflns_limit_k_max 45
_diffrn_reflns_limit_k_min -45
_diffrn_reflns_limit_l_max 11
_diffrn_reflns_limit_l_min -11
_diffrn_reflns_number 36645
_diffrn_reflns_theta_full 27.00
_diffrn_reflns_theta_max 27.00
_diffrn_reflns_theta_min 2.67
_exptl_absorpt_coefficient_mu 1.072
_exptl_absorpt_correction_type none
_exptl_crystal_colour dark
_exptl_crystal_density_diffrn 1.784
_exptl_crystal_density_method 'not measured'
_exptl_crystal_description needle
_exptl_crystal_F_000 1476
_exptl_crystal_size_max 0.25
_exptl_crystal_size_mid 0.05
_exptl_crystal_size_min 0.05
_refine_diff_density_max 0.672
_refine_diff_density_min -0.764
_refine_ls_extinction_method none
_refine_ls_goodness_of_fit_ref 1.196
_refine_ls_hydrogen_treatment constr
_refine_ls_matrix_type full
_refine_ls_number_parameters 379
_refine_ls_number_reflns 5983
_refine_ls_number_restraints 0
_refine_ls_restrained_S_all 1.196
_refine_ls_R_factor_all 0.0670
_refine_ls_R_factor_gt 0.0537
_refine_ls_shift/su_max 0.000
_refine_ls_shift/su_mean 0.000
_refine_ls_structure_factor_coef Fsqd
_refine_ls_weighting_details 'calc w=1/[\s^2^(Fo^2^)+(0.0000P)^2^+14.3117P] where P=(Fo^2^+2Fc^2^)/3'
_refine_ls_weighting_scheme calc
_refine_ls_wR_factor_gt 0.1040
_refine_ls_wR_factor_ref 0.1093
_reflns_number_gt 4967
_reflns_number_total 5983
_reflns_threshold_expression >2sigma(I)
_cod_data_source_file og5037.cif
_cod_data_source_block mono80
_cod_depositor_comments
;
The following automatic conversions were performed:
'_symmetry_cell_setting' value 'Monoclinic' changed to 'monoclinic'
according to '/home/saulius/struct/CIF-dictionaries/cif_core.dic'
dictionary named 'cif_core.dic' version 2.4.1 from 2010-06-29.

Automatic conversion script
Id: cif_fix_enum 1527 2010-12-29 10:47:43Z saulius 

The following automatic conversions were performed:

'_symmetry_cell_setting' value 'Monoclinic' changed to 'monoclinic'
according to /home/saulius/struct/CIF-dictionaries/cif_core.dic
dictionary named 'cif_core.dic' version 2.4.1 from 2010-06-29.

Automatic conversion script
Id: cif_fix_values 1715 2011-07-08 13:25:40Z adriana 
;
_cod_original_sg_symbol_H-M P21/a
_cod_database_code 2104397

loop_
_symmetry_equiv_pos_as_xyz
'x, y, z'
'-x+1/2, y+1/2, -z'
'-x, -y, -z'
'x-1/2, -y-1/2, z'

loop_
_atom_site_type_symbol
_atom_site_label
_atom_site_fract_x
_atom_site_fract_y
_atom_site_fract_z
_atom_site_U_iso_or_equiv
_atom_site_adp_type
_atom_site_calc_flag
_atom_site_refinement_flags
_atom_site_occupancy
_atom_site_disorder_assembly
_atom_site_disorder_group
P P1 0.30900(14) 0.47926(3) 0.22510(14) 0.0241(3) Uani d . 1 . .
F F1 0.3095(4) 0.47638(12) 0.4004(4) 0.0651(12) Uani d . 1 . .
F F2 0.3054(4) 0.48280(13) 0.0515(4) 0.0694(12) Uani d . 1 . .
F F3 0.3265(3) 0.52318(7) 0.2385(3) 0.0315(6) Uani d . 1 . .
F F4 0.1179(3) 0.48382(7) 0.2231(4) 0.0384(7) Uani d . 1 . .
F F5 0.2890(4) 0.43575(9) 0.2130(7) 0.0914(18) Uani d . 1 . .
F F6 0.4967(3) 0.47492(8) 0.2289(4) 0.0439(8) Uani d . 1 . .
Fe Fe1 0.07215(6) 0.367346(14) 0.70442(6) 0.01038(12) Uani d . 1 . .
Cl Cl1 0.01283(12) 0.23462(2) 0.63995(10) 0.0180(2) Uani d . 1 . .
Cl Cl2 0.14156(12) 0.20919(2) 0.33382(11) 0.0188(2) Uani d . 1 . .
Cl Cl3 0.28784(12) 0.26774(3) 0.12244(10) 0.0195(2) Uani d . 1 . .
Cl Cl4 0.31469(11) 0.35191(2) 0.22529(10) 0.01446(18) Uani d . 1 . .
N N4 0.2860(4) 0.36730(9) 0.7950(3) 0.0126(6) Uani d . 1 . .
N N2 0.0897(4) 0.42244(8) 0.7261(3) 0.0118(6) Uani d . 1 . .
N N3 -0.0078(3) 0.36756(9) 0.9038(3) 0.0102(6) Uani d . 1 . .
N N1 -0.1370(4) 0.38074(8) 0.6171(3) 0.0121(6) Uani d . 1 . .
O O1 0.0458(3) 0.31620(7) 0.6895(3) 0.0125(5) Uani d . 1 . .
O O2 0.1633(3) 0.36544(7) 0.5122(3) 0.0124(5) Uani d . 1 . .
C C1 -0.2622(5) 0.35792(11) 0.5987(4) 0.0145(8) Uani d . 1 . .
H H1 -0.2557 0.3333 0.6366 0.017 Uiso calc R 1 . .
C C2 -0.4004(5) 0.36948(12) 0.5259(4) 0.0178(8) Uani d . 1 . .
H H2 -0.4877 0.3530 0.5131 0.021 Uiso calc R 1 . .
C C3 -0.4098(5) 0.40543(11) 0.4721(4) 0.0190(8) Uani d . 1 . .
H H3 -0.5032 0.4137 0.4203 0.023 Uiso calc R 1 . .
C C4 -0.2815(5) 0.42944(11) 0.4942(4) 0.0179(8) Uani d . 1 . .
H H4 -0.2869 0.4544 0.4598 0.021 Uiso calc R 1 . .
C C5 -0.1459(5) 0.41619(10) 0.5674(4) 0.0143(7) Uani d . 1 . .
C C6 0.0032(5) 0.43854(10) 0.5937(4) 0.0156(8) Uani d . 1 . .
H H6A 0.0704 0.4372 0.5063 0.019 Uiso calc R 1 . .
H H6B -0.0235 0.4649 0.6117 0.019 Uiso calc R 1 . .
C C7 0.0123(5) 0.43390(10) 0.8668(4) 0.0156(8) Uani d . 1 . .
H H7A 0.0805 0.4524 0.9192 0.019 Uiso calc R 1 . .
H H7B -0.0909 0.4459 0.8420 0.019 Uiso calc R 1 . .
C C8 -0.0142(4) 0.40138(10) 0.9673(4) 0.0126(7) Uani d . 1 . .
C C9 -0.0500(4) 0.40532(11) 1.1151(4) 0.0149(8) Uani d . 1 . .
H H9 -0.0525 0.4292 1.1594 0.018 Uiso calc R 1 . .
C C10 -0.0821(5) 0.37385(11) 1.1968(4) 0.0167(8) Uani d . 1 . .
H H10 -0.1068 0.3760 1.2980 0.020 Uiso calc R 1 . .
C C11 -0.0781(4) 0.33918(11) 1.1297(4) 0.0147(8) Uani d . 1 . .
H H11 -0.1016 0.3174 1.1839 0.018 Uiso calc R 1 . .
C C12 -0.0397(4) 0.33686(10) 0.9838(4) 0.0134(7) Uani d . 1 . .
H H12 -0.0353 0.3131 0.9380 0.016 Uiso calc R 1 . .
C C13 0.2622(5) 0.43189(11) 0.7297(4) 0.0165(8) Uani d . 1 . .
H H13A 0.2801 0.4559 0.7811 0.020 Uiso calc R 1 . .
H H13B 0.2998 0.4343 0.6277 0.020 Uiso calc R 1 . .
C C14 0.3523(5) 0.40142(11) 0.8099(4) 0.0139(8) Uani d . 1 . .
C C15 0.4948(5) 0.40649(12) 0.8876(4) 0.0185(8) Uani d . 1 . .
H H15 0.5376 0.4307 0.9022 0.022 Uiso calc R 1 . .
C C16 0.5736(5) 0.37566(12) 0.9435(4) 0.0200(8) Uani d . 1 . .
H H16 0.6717 0.3785 0.9972 0.024 Uiso calc R 1 . .
C C17 0.5098(5) 0.34060(11) 0.9211(4) 0.0178(8) Uani d . 1 . .
H H17 0.5658 0.3191 0.9542 0.021 Uiso calc R 1 . .
C C18 0.3633(5) 0.33754(11) 0.8496(4) 0.0160(8) Uani d . 1 . .
H H18 0.3159 0.3137 0.8387 0.019 Uiso calc R 1 . .
C C19 0.0987(4) 0.30353(10) 0.5620(4) 0.0119(7) Uani d . 1 . .
C C20 0.0923(4) 0.26642(10) 0.5183(4) 0.0129(7) Uani d . 1 . .
C C21 0.1509(5) 0.25549(10) 0.3841(4) 0.0136(7) Uani d . 1 . .
C C22 0.2188(5) 0.28146(10) 0.2925(4) 0.0134(7) Uani d . 1 . .
C C23 0.2277(4) 0.31898(10) 0.3345(4) 0.0120(7) Uani d . 1 . .
C C24 0.1645(4) 0.33058(10) 0.4666(4) 0.0114(7) Uani d . 1 . .

loop_
_atom_site_aniso_label
_atom_site_aniso_U_11
_atom_site_aniso_U_22
_atom_site_aniso_U_33
_atom_site_aniso_U_12
_atom_site_aniso_U_13
_atom_site_aniso_U_23
P1 0.0245(6) 0.0136(5) 0.0335(6) 0.0014(4) -0.0069(5) -0.0018(4)
F1 0.062(2) 0.097(3) 0.0355(19) -0.020(2) -0.0020(17) 0.043(2)
F2 0.057(2) 0.114(3) 0.036(2) 0.009(2) -0.0147(17) -0.035(2)
F3 0.0316(15) 0.0173(12) 0.0456(17) -0.0025(11) 0.0017(12) 0.0001(11)
F4 0.0236(14) 0.0197(13) 0.071(2) -0.0001(11) -0.0039(14) -0.0006(13)
F5 0.043(2) 0.0156(15) 0.213(6) 0.0038(14) -0.034(3) -0.016(2)
F6 0.0242(15) 0.0348(16) 0.072(2) 0.0055(12) -0.0083(15) -0.0052(15)
Fe1 0.0127(3) 0.0108(2) 0.0077(2) 0.0001(2) 0.00076(19) -0.00007(19)
Cl1 0.0241(5) 0.0139(4) 0.0165(5) -0.0019(4) 0.0081(4) 0.0018(3)
Cl2 0.0253(5) 0.0122(4) 0.0193(5) -0.0011(4) 0.0070(4) -0.0032(3)
Cl3 0.0290(5) 0.0183(4) 0.0117(4) -0.0005(4) 0.0086(4) -0.0028(3)
Cl4 0.0180(5) 0.0154(4) 0.0101(4) -0.0017(3) 0.0035(3) 0.0017(3)
N4 0.0163(16) 0.0175(15) 0.0041(14) 0.0003(13) 0.0025(11) -0.0002(12)
N2 0.0150(16) 0.0131(14) 0.0073(15) 0.0008(12) 0.0001(12) 0.0006(11)
N3 0.0079(14) 0.0157(14) 0.0070(14) 0.0005(12) 0.0012(11) 0.0003(12)
N1 0.0155(16) 0.0149(15) 0.0061(14) -0.0007(12) 0.0021(12) -0.0010(11)
O1 0.0152(14) 0.0137(12) 0.0087(12) -0.0001(10) 0.0039(10) -0.0004(10)
O2 0.0171(14) 0.0111(12) 0.0093(12) -0.0007(10) 0.0042(10) -0.0001(10)
C1 0.0151(19) 0.0179(18) 0.0107(18) 0.0006(15) 0.0034(14) -0.0020(14)
C2 0.015(2) 0.025(2) 0.0139(19) 0.0005(16) 0.0015(15) -0.0068(16)
C3 0.019(2) 0.026(2) 0.0117(19) 0.0061(16) -0.0035(15) -0.0047(15)
C4 0.024(2) 0.021(2) 0.0079(18) 0.0054(16) -0.0009(15) -0.0010(14)
C5 0.020(2) 0.0152(17) 0.0078(17) 0.0006(15) -0.0005(14) -0.0019(14)
C6 0.022(2) 0.0150(17) 0.0093(18) 0.0023(15) -0.0015(15) 0.0018(14)
C7 0.018(2) 0.0157(18) 0.0132(19) 0.0009(15) 0.0002(15) -0.0015(14)
C8 0.0091(18) 0.0136(17) 0.0149(19) 0.0018(14) -0.0021(14) -0.0005(14)
C9 0.0129(19) 0.0193(19) 0.0125(18) 0.0020(14) -0.0005(14) -0.0055(14)
C10 0.0162(19) 0.027(2) 0.0074(17) 0.0022(16) 0.0009(14) -0.0017(15)
C11 0.0123(19) 0.0194(18) 0.0126(18) 0.0006(15) 0.0020(14) 0.0045(14)
C12 0.0106(18) 0.0150(17) 0.0144(18) -0.0001(14) -0.0031(14) 0.0010(14)
C13 0.016(2) 0.0164(18) 0.0169(19) -0.0028(15) 0.0023(15) 0.0020(15)
C14 0.016(2) 0.0176(18) 0.0083(17) 0.0000(15) 0.0041(14) -0.0010(14)
C15 0.015(2) 0.024(2) 0.016(2) -0.0053(16) 0.0014(15) 0.0005(16)
C16 0.013(2) 0.031(2) 0.016(2) 0.0001(16) 0.0006(15) 0.0014(16)
C17 0.016(2) 0.025(2) 0.0126(19) 0.0036(16) 0.0026(15) 0.0032(15)
C18 0.018(2) 0.0175(18) 0.0129(19) 0.0010(15) 0.0040(15) 0.0014(14)
C19 0.0105(18) 0.0133(17) 0.0118(18) 0.0001(14) -0.0016(14) -0.0004(14)
C20 0.0113(18) 0.0131(17) 0.0146(18) -0.0003(14) 0.0020(14) 0.0024(14)
C21 0.0148(18) 0.0134(17) 0.0126(18) -0.0006(14) 0.0023(14) -0.0012(14)
C22 0.0153(19) 0.0163(18) 0.0085(17) 0.0015(14) 0.0012(14) -0.0005(13)
C23 0.0121(18) 0.0136(17) 0.0104(17) 0.0016(14) 0.0010(14) 0.0008(13)
C24 0.0114(18) 0.0120(16) 0.0106(17) 0.0000(13) -0.0023(14) 0.0011(13)

loop_
_atom_type_symbol
_atom_type_description
_atom_type_scat_dispersion_real
_atom_type_scat_dispersion_imag
_atom_type_scat_source
C C 0.0033 0.0016 'International Tables Vol C Tables 4.2.6.8 and 6.1.1.4'
H H 0.0000 0.0000 'International Tables Vol C Tables 4.2.6.8 and 6.1.1.4'
N N 0.0061 0.0033 'International Tables Vol C Tables 4.2.6.8 and 6.1.1.4'
O O 0.0106 0.0060 'International Tables Vol C Tables 4.2.6.8 and 6.1.1.4'
F F 0.0171 0.0103 'International Tables Vol C Tables 4.2.6.8 and 6.1.1.4'
P P 0.1023 0.0942 'International Tables Vol C Tables 4.2.6.8 and 6.1.1.4'
Cl Cl 0.1484 0.1585 'International Tables Vol C Tables 4.2.6.8 and 6.1.1.4'
Fe Fe 0.3463 0.8444 'International Tables Vol C Tables 4.2.6.8 and 6.1.1.4'

loop_
_geom_angle_atom_site_label_1
_geom_angle_atom_site_label_2
_geom_angle_atom_site_label_3
_geom_angle_site_symmetry_1
_geom_angle_site_symmetry_3
_geom_angle
_geom_angle_publ_flag
F2 P1 F5 . . 90.7(3) ?
F2 P1 F6 . . 90.9(2) ?
F5 P1 F6 . . 90.46(18) ?
F2 P1 F1 . . 178.7(2) ?
F5 P1 F1 . . 90.1(3) ?
F6 P1 F1 . . 90.1(2) ?
F2 P1 F3 . . 89.7(2) ?
F5 P1 F3 . . 179.1(2) ?
F6 P1 F3 . . 90.34(16) ?
F1 P1 F3 . . 89.5(2) ?
F2 P1 F4 . . 89.71(19) ?
F5 P1 F4 . . 89.78(17) ?
F6 P1 F4 . . 179.4(2) ?
F1 P1 F4 . . 89.3(2) ?
F3 P1 F4 . . 89.41(15) ?
O1 Fe1 O2 . . 87.10(11) ?
O1 Fe1 N3 . . 91.56(12) ?
O2 Fe1 N3 . . 176.26(12) ?
O1 Fe1 N4 . . 97.80(12) ?
O2 Fe1 N4 . . 89.39(12) ?
N3 Fe1 N4 . . 87.34(12) ?
O1 Fe1 N1 . . 96.33(12) ?
O2 Fe1 N1 . . 91.40(12) ?
N3 Fe1 N1 . . 92.22(13) ?
N4 Fe1 N1 . . 165.87(13) ?
O1 Fe1 N2 . . 176.97(13) ?
O2 Fe1 N2 . . 95.38(12) ?
N3 Fe1 N2 . . 86.08(13) ?
N4 Fe1 N2 . . 83.99(13) ?
N1 Fe1 N2 . . 81.89(13) ?
C18 N4 C14 . . 119.6(3) ?
C18 N4 Fe1 . . 125.9(3) ?
C14 N4 Fe1 . . 114.4(3) ?
C13 N2 C6 . . 112.1(3) ?
C13 N2 C7 . . 111.6(3) ?
C6 N2 C7 . . 111.0(3) ?
C13 N2 Fe1 . . 107.3(2) ?
C6 N2 Fe1 . . 105.8(2) ?
C7 N2 Fe1 . . 108.8(2) ?
C8 N3 C12 . . 119.8(3) ?
C8 N3 Fe1 . . 114.8(2) ?
C12 N3 Fe1 . . 125.0(3) ?
C1 N1 C5 . . 120.0(3) ?
C1 N1 Fe1 . . 126.1(3) ?
C5 N1 Fe1 . . 113.8(3) ?
C19 O1 Fe1 . . 111.0(2) ?
C24 O2 Fe1 . . 108.9(2) ?
N1 C1 C2 . . 121.4(4) ?
N1 C1 H1 . . 119.3 ?
C2 C1 H1 . . 119.3 ?
C1 C2 C3 . . 119.1(4) ?
C1 C2 H2 . . 120.4 ?
C3 C2 H2 . . 120.4 ?
C2 C3 C4 . . 119.6(4) ?
C2 C3 H3 . . 120.2 ?
C4 C3 H3 . . 120.2 ?
C5 C4 C3 . . 118.6(4) ?
C5 C4 H4 . . 120.7 ?
C3 C4 H4 . . 120.7 ?
N1 C5 C4 . . 121.2(4) ?
N1 C5 C6 . . 114.5(3) ?
C4 C5 C6 . . 124.2(3) ?
N2 C6 C5 . . 107.5(3) ?
N2 C6 H6A . . 110.2 ?
C5 C6 H6A . . 110.2 ?
N2 C6 H6B . . 110.2 ?
C5 C6 H6B . . 110.2 ?
H6A C6 H6B . . 108.5 ?
C8 C7 N2 . . 112.1(3) ?
C8 C7 H7A . . 109.2 ?
N2 C7 H7A . . 109.2 ?
C8 C7 H7B . . 109.2 ?
N2 C7 H7B . . 109.2 ?
H7A C7 H7B . . 107.9 ?
N3 C8 C9 . . 121.1(3) ?
N3 C8 C7 . . 115.8(3) ?
C9 C8 C7 . . 123.1(3) ?
C10 C9 C8 . . 119.0(3) ?
C10 C9 H9 . . 120.5 ?
C8 C9 H9 . . 120.5 ?
C9 C10 C11 . . 119.5(3) ?
C9 C10 H10 . . 120.2 ?
C11 C10 H10 . . 120.2 ?
C12 C11 C10 . . 119.1(4) ?
C12 C11 H11 . . 120.5 ?
C10 C11 H11 . . 120.5 ?
N3 C12 C11 . . 121.6(3) ?
N3 C12 H12 . . 119.2 ?
C11 C12 H12 . . 119.2 ?
N2 C13 C14 . . 108.6(3) ?
N2 C13 H13A . . 110.0 ?
C14 C13 H13A . . 110.0 ?
N2 C13 H13B . . 110.0 ?
C14 C13 H13B . . 110.0 ?
H13A C13 H13B . . 108.4 ?
N4 C14 C15 . . 121.2(4) ?
N4 C14 C13 . . 114.4(3) ?
C15 C14 C13 . . 124.3(4) ?
C16 C15 C14 . . 118.6(4) ?
C16 C15 H15 . . 120.7 ?
C14 C15 H15 . . 120.7 ?
C15 C16 C17 . . 119.9(4) ?
C15 C16 H16 . . 120.0 ?
C17 C16 H16 . . 120.0 ?
C18 C17 C16 . . 118.6(4) ?
C18 C17 H17 . . 120.7 ?
C16 C17 H17 . . 120.7 ?
N4 C18 C17 . . 121.7(4) ?
N4 C18 H18 . . 119.1 ?
C17 C18 H18 . . 119.1 ?
O1 C19 C20 . . 124.3(3) ?
O1 C19 C24 . . 116.1(3) ?
C20 C19 C24 . . 119.6(3) ?
C21 C20 C19 . . 120.7(3) ?
C21 C20 Cl1 . . 121.7(3) ?
C19 C20 Cl1 . . 117.6(3) ?
C20 C21 C22 . . 120.0(3) ?
C20 C21 Cl2 . . 119.4(3) ?
C22 C21 Cl2 . . 120.6(3) ?
C21 C22 C23 . . 120.4(3) ?
C21 C22 Cl3 . . 119.8(3) ?
C23 C22 Cl3 . . 119.8(3) ?
C24 C23 C22 . . 120.2(3) ?
C24 C23 Cl4 . . 118.1(3) ?
C22 C23 Cl4 . . 121.7(3) ?
O2 C24 C23 . . 124.2(3) ?
O2 C24 C19 . . 116.8(3) ?
C23 C24 C19 . . 119.0(3) ?

loop_
_geom_bond_atom_site_label_1
_geom_bond_atom_site_label_2
_geom_bond_site_symmetry_2
_geom_bond_distance
_geom_bond_publ_flag
P1 F2 . 1.577(4) ?
P1 F5 . 1.578(3) ?
P1 F6 . 1.588(3) ?
P1 F1 . 1.591(3) ?
P1 F3 . 1.591(3) ?
P1 F4 . 1.618(3) ?
Fe1 O1 . 1.857(3) ?
Fe1 O2 . 1.928(3) ?
Fe1 N3 . 1.949(3) ?
Fe1 N4 . 1.954(3) ?
Fe1 N1 . 1.967(3) ?
Fe1 N2 . 1.996(3) ?
Cl1 C20 . 1.739(4) ?
Cl2 C21 . 1.728(4) ?
Cl3 C22 . 1.737(4) ?
Cl4 C23 . 1.723(4) ?
N4 C18 . 1.339(5) ?
N4 C14 . 1.353(5) ?
N2 C13 . 1.492(5) ?
N2 C6 . 1.499(4) ?
N2 C7 . 1.509(5) ?
N3 C8 . 1.348(5) ?
N3 C12 . 1.353(5) ?
N1 C1 . 1.343(5) ?
N1 C5 . 1.353(5) ?
O1 C19 . 1.333(4) ?
O2 C24 . 1.320(4) ?
C1 C2 . 1.382(5) ?
C1 H1 . 0.9500 ?
C2 C3 . 1.384(6) ?
C2 H2 . 0.9500 ?
C3 C4 . 1.392(6) ?
C3 H3 . 0.9500 ?
C4 C5 . 1.386(5) ?
C4 H4 . 0.9500 ?
C5 C6 . 1.504(5) ?
C6 H6A . 0.9900 ?
C6 H6B . 0.9900 ?
C7 C8 . 1.504(5) ?
C7 H7A . 0.9900 ?
C7 H7B . 0.9900 ?
C8 C9 . 1.389(5) ?
C9 C10 . 1.384(5) ?
C9 H9 . 0.9500 ?
C10 C11 . 1.388(5) ?
C10 H10 . 0.9500 ?
C11 C12 . 1.374(5) ?
C11 H11 . 0.9500 ?
C12 H12 . 0.9500 ?
C13 C14 . 1.506(5) ?
C13 H13A . 0.9900 ?
C13 H13B . 0.9900 ?
C14 C15 . 1.384(5) ?
C15 C16 . 1.380(6) ?
C15 H15 . 0.9500 ?
C16 C17 . 1.383(6) ?
C16 H16 . 0.9500 ?
C17 C18 . 1.379(6) ?
C17 H17 . 0.9500 ?
C18 H18 . 0.9500 ?
C19 C20 . 1.393(5) ?
C19 C24 . 1.426(5) ?
C20 C21 . 1.385(5) ?
C21 C22 . 1.386(5) ?
C22 C23 . 1.404(5) ?
C23 C24 . 1.390(5) ?

loop_
_geom_torsion_atom_site_label_1
_geom_torsion_atom_site_label_2
_geom_torsion_atom_site_label_3
_geom_torsion_atom_site_label_4
_geom_torsion_site_symmetry_1
_geom_torsion_site_symmetry_2
_geom_torsion_site_symmetry_3
_geom_torsion_site_symmetry_4
_geom_torsion
_geom_torsion_publ_flag
O1 Fe1 N4 C18 . . . . -10.6(3) ?
O2 Fe1 N4 C18 . . . . -97.6(3) ?
N3 Fe1 N4 C18 . . . . 80.6(3) ?
N1 Fe1 N4 C18 . . . . 169.1(4) ?
N2 Fe1 N4 C18 . . . . 166.9(3) ?
O1 Fe1 N4 C14 . . . . 173.9(2) ?
O2 Fe1 N4 C14 . . . . 86.9(3) ?
N3 Fe1 N4 C14 . . . . -94.9(3) ?
N1 Fe1 N4 C14 . . . . -6.4(7) ?
N2 Fe1 N4 C14 . . . . -8.6(3) ?
O1 Fe1 N2 C13 . . . . 151(2) ?
O2 Fe1 N2 C13 . . . . -63.9(2) ?
N3 Fe1 N2 C13 . . . . 112.6(2) ?
N4 Fe1 N2 C13 . . . . 24.9(2) ?
N1 Fe1 N2 C13 . . . . -154.6(2) ?
O1 Fe1 N2 C6 . . . . -89(2) ?
O2 Fe1 N2 C6 . . . . 55.9(2) ?
N3 Fe1 N2 C6 . . . . -127.5(2) ?
N4 Fe1 N2 C6 . . . . 144.8(2) ?
N1 Fe1 N2 C6 . . . . -34.7(2) ?
O1 Fe1 N2 C7 . . . . 30(2) ?
O2 Fe1 N2 C7 . . . . 175.2(2) ?
N3 Fe1 N2 C7 . . . . -8.2(2) ?
N4 Fe1 N2 C7 . . . . -96.0(2) ?
N1 Fe1 N2 C7 . . . . 84.6(2) ?
O1 Fe1 N3 C8 . . . . -179.2(3) ?
O2 Fe1 N3 C8 . . . . 111.9(19) ?
N4 Fe1 N3 C8 . . . . 83.1(3) ?
N1 Fe1 N3 C8 . . . . -82.8(3) ?
N2 Fe1 N3 C8 . . . . -1.1(3) ?
O1 Fe1 N3 C12 . . . . 7.9(3) ?
O2 Fe1 N3 C12 . . . . -61(2) ?
N4 Fe1 N3 C12 . . . . -89.8(3) ?
N1 Fe1 N3 C12 . . . . 104.3(3) ?
N2 Fe1 N3 C12 . . . . -174.0(3) ?
O1 Fe1 N1 C1 . . . . 16.2(3) ?
O2 Fe1 N1 C1 . . . . 103.4(3) ?
N3 Fe1 N1 C1 . . . . -75.6(3) ?
N4 Fe1 N1 C1 . . . . -163.5(4) ?
N2 Fe1 N1 C1 . . . . -161.3(3) ?
O1 Fe1 N1 C5 . . . . -160.9(3) ?
O2 Fe1 N1 C5 . . . . -73.7(3) ?
N3 Fe1 N1 C5 . . . . 107.3(3) ?
N4 Fe1 N1 C5 . . . . 19.4(7) ?
N2 Fe1 N1 C5 . . . . 21.5(3) ?
O2 Fe1 O1 C19 . . . . -0.1(2) ?
N3 Fe1 O1 C19 . . . . -176.6(2) ?
N4 Fe1 O1 C19 . . . . -89.1(2) ?
N1 Fe1 O1 C19 . . . . 91.0(2) ?
N2 Fe1 O1 C19 . . . . 145(2) ?
O1 Fe1 O2 C24 . . . . -0.7(2) ?
N3 Fe1 O2 C24 . . . . 68.3(19) ?
N4 Fe1 O2 C24 . . . . 97.1(2) ?
N1 Fe1 O2 C24 . . . . -97.0(2) ?
N2 Fe1 O2 C24 . . . . -179.0(2) ?
C5 N1 C1 C2 . . . . 1.8(5) ?
Fe1 N1 C1 C2 . . . . -175.1(3) ?
N1 C1 C2 C3 . . . . -0.5(6) ?
C1 C2 C3 C4 . . . . -1.1(6) ?
C2 C3 C4 C5 . . . . 1.4(6) ?
C1 N1 C5 C4 . . . . -1.5(5) ?
Fe1 N1 C5 C4 . . . . 175.8(3) ?
C1 N1 C5 C6 . . . . -179.4(3) ?
Fe1 N1 C5 C6 . . . . -2.1(4) ?
C3 C4 C5 N1 . . . . -0.1(6) ?
C3 C4 C5 C6 . . . . 177.6(4) ?
C13 N2 C6 C5 . . . . 158.2(3) ?
C7 N2 C6 C5 . . . . -76.3(4) ?
Fe1 N2 C6 C5 . . . . 41.5(3) ?
N1 C5 C6 N2 . . . . -26.8(4) ?
C4 C5 C6 N2 . . . . 155.5(4) ?
C13 N2 C7 C8 . . . . -102.8(4) ?
C6 N2 C7 C8 . . . . 131.4(3) ?
Fe1 N2 C7 C8 . . . . 15.4(4) ?
C12 N3 C8 C9 . . . . 1.3(5) ?
Fe1 N3 C8 C9 . . . . -172.0(3) ?
C12 N3 C8 C7 . . . . -176.1(3) ?
Fe1 N3 C8 C7 . . . . 10.6(4) ?
N2 C7 C8 N3 . . . . -17.5(5) ?
N2 C7 C8 C9 . . . . 165.2(3) ?
N3 C8 C9 C10 . . . . -1.1(6) ?
C7 C8 C9 C10 . . . . 176.1(4) ?
C8 C9 C10 C11 . . . . -0.1(6) ?
C9 C10 C11 C12 . . . . 1.1(6) ?
C8 N3 C12 C11 . . . . -0.3(5) ?
Fe1 N3 C12 C11 . . . . 172.3(3) ?
C10 C11 C12 N3 . . . . -0.9(6) ?
C6 N2 C13 C14 . . . . -151.4(3) ?
C7 N2 C13 C14 . . . . 83.4(4) ?
Fe1 N2 C13 C14 . . . . -35.6(3) ?
C18 N4 C14 C15 . . . . -3.6(5) ?
Fe1 N4 C14 C15 . . . . 172.2(3) ?
C18 N4 C14 C13 . . . . 173.6(3) ?
Fe1 N4 C14 C13 . . . . -10.6(4) ?
N2 C13 C14 N4 . . . . 31.1(4) ?
N2 C13 C14 C15 . . . . -151.7(4) ?
N4 C14 C15 C16 . . . . 3.6(6) ?
C13 C14 C15 C16 . . . . -173.4(4) ?
C14 C15 C16 C17 . . . . 0.0(6) ?
C15 C16 C17 C18 . . . . -3.5(6) ?
C14 N4 C18 C17 . . . . 0.0(6) ?
Fe1 N4 C18 C17 . . . . -175.3(3) ?
C16 C17 C18 N4 . . . . 3.5(6) ?
Fe1 O1 C19 C20 . . . . -178.9(3) ?
Fe1 O1 C19 C24 . . . . 0.8(4) ?
O1 C19 C20 C21 . . . . -179.6(3) ?
C24 C19 C20 C21 . . . . 0.7(5) ?
O1 C19 C20 Cl1 . . . . -1.0(5) ?
C24 C19 C20 Cl1 . . . . 179.3(3) ?
C19 C20 C21 C22 . . . . 0.9(6) ?
Cl1 C20 C21 C22 . . . . -177.5(3) ?
C19 C20 C21 Cl2 . . . . 179.8(3) ?
Cl1 C20 C21 Cl2 . . . . 1.3(5) ?
C20 C21 C22 C23 . . . . -0.5(6) ?
Cl2 C21 C22 C23 . . . . -179.3(3) ?
C20 C21 C22 Cl3 . . . . -178.5(3) ?
Cl2 C21 C22 Cl3 . . . . 2.7(5) ?
C21 C22 C23 C24 . . . . -1.7(6) ?
Cl3 C22 C23 C24 . . . . 176.3(3) ?
C21 C22 C23 Cl4 . . . . 178.8(3) ?
Cl3 C22 C23 Cl4 . . . . -3.2(5) ?
Fe1 O2 C24 C23 . . . . -177.5(3) ?
Fe1 O2 C24 C19 . . . . 1.4(4) ?
C22 C23 C24 O2 . . . . -177.8(3) ?
Cl4 C23 C24 O2 . . . . 1.7(5) ?
C22 C23 C24 C19 . . . . 3.4(5) ?
Cl4 C23 C24 C19 . . . . -177.1(3) ?
O1 C19 C24 O2 . . . . -1.5(5) ?
C20 C19 C24 O2 . . . . 178.2(3) ?
O1 C19 C24 C23 . . . . 177.4(3) ?
C20 C19 C24 C23 . . . . -2.9(5) ?
